data_8102034
loop_
_publ_author_name
'Xu, S.-P.'
'Liu, C.-H.'
'Zhu, C.-H.'

_publ_section_title
;
Crystal structure of \m-terephthalatobis[bis(1,3-diamino-propane)
manganese(II)] diperchlorate, [Mn~2~{C~3~H~6~(NH~2~)~2~}~4~{C~6~H~4~
(COO)~2~}][ClO~4~]~2~
;
_journal_issue 3
_journal_name_full 'Zeitschrift f\"ur Kristallographie - New Crystal Structures'
_journal_page_first 407
_journal_page_last 408
_journal_volume 221
_journal_year 2006
_chemical_formula_moiety '(C20H44Mn2N8O4) 2(ClO4)'
_chemical_formula_structural '[Mn2(C3H6(NH2)2)4(C6H4(COO)2)](ClO4)2'
_chemical_formula_sum 'C20 H44 Cl2 Mn2 N8 O12'
_chemical_formula_weight 769.41
_chemical_name_systematic
; 
\m-terephthalatobis[bis(1,3-diaminopropane)manganese(II)] diperchlorate
;
_space_group_IT_number 14
_symmetry_cell_setting monoclinic
_symmetry_space_group_name_Hall '-P 2yn'
_symmetry_space_group_name_H-M 'P 1 21/n 1'
_atom_sites_solution_hydrogens geom
_atom_sites_solution_primary direct
_atom_sites_solution_secondary difmap
_audit_creation_method SHELXL-97
_cell_angle_alpha 90.00
_cell_angle_beta 93.060(10)
_cell_angle_gamma 90.00
_cell_formula_units_Z 2
_cell_length_a 10.160(3)
_cell_length_b 10.139(4)
_cell_length_c 16.008(3)
_cell_measurement_reflns_used 652
_cell_measurement_temperature 293(2)
_cell_measurement_theta_max 25.4
_cell_measurement_theta_min 3.4
_cell_volume 1646.7(9)
_computing_cell_refinement SMART'
_computing_data_collection 'SMART (Siemens, 1996)'
_computing_data_reduction 'SAINT (Siemens, 1996)'
_computing_molecular_graphics 'SHELXTL (Sheldrick, 1997)'
_computing_publication_material SHELXTL
_computing_structure_refinement 'SHELXL-97 (Sheldrick, 1997)'
_computing_structure_solution 'SHELXS-97 (Sheldrick, 1997)'
_diffrn_ambient_temperature 293(2)
_diffrn_measured_fraction_theta_full 0.999
_diffrn_measured_fraction_theta_max 0.999
_diffrn_measurement_device_type 'Simens SMART CCD'
_diffrn_measurement_method phi/omega
_diffrn_radiation_monochromator graphite
_diffrn_radiation_source 'fine-focus sealed tube'
_diffrn_radiation_type MoK\a
_diffrn_radiation_wavelength 0.71073
_diffrn_reflns_av_R_equivalents 0.0235
_diffrn_reflns_av_sigmaI/netI 0.0407
_diffrn_reflns_limit_h_max 12
_diffrn_reflns_limit_h_min 0
_diffrn_reflns_limit_k_max 12
_diffrn_reflns_limit_k_min 0
_diffrn_reflns_limit_l_max 19
_diffrn_reflns_limit_l_min -19
_diffrn_reflns_number 3335
_diffrn_reflns_theta_full 25.75
_diffrn_reflns_theta_max 25.75
_diffrn_reflns_theta_min 2.32
_diffrn_standards_decay_% 0
_diffrn_standards_interval_count 0
_diffrn_standards_interval_time 0
_diffrn_standards_number 0
_exptl_absorpt_coefficient_mu 0.996
_exptl_absorpt_correction_T_max 0.767
_exptl_absorpt_correction_T_min 0.601
_exptl_absorpt_correction_type multi-scan
_exptl_absorpt_process_details 'SADABS [8]'
_exptl_crystal_colour pink
_exptl_crystal_density_diffrn 1.552
_exptl_crystal_density_method 'not measured'
_exptl_crystal_description prism
_exptl_crystal_F_000 800
_exptl_crystal_size_max 0.40
_exptl_crystal_size_mid 0.30
_exptl_crystal_size_min 0.30
_refine_diff_density_max 0.632
_refine_diff_density_min -0.868
_refine_diff_density_rms 0.111
_refine_ls_extinction_method none
_refine_ls_goodness_of_fit_ref 1.082
_refine_ls_hydrogen_treatment constr
_refine_ls_matrix_type full
_refine_ls_number_parameters 199
_refine_ls_number_reflns 3152
_refine_ls_number_restraints 24
_refine_ls_restrained_S_all 1.094
_refine_ls_R_factor_all 0.0997
_refine_ls_R_factor_gt 0.0686
_refine_ls_shift/su_max 0.041
_refine_ls_shift/su_mean 0.006
_refine_ls_structure_factor_coef Fsqd
_refine_ls_weighting_details 'calc w=1/[\s^2^(Fo^2^)+(0.1142P)^2^+2.7130P] where P=(Fo^2^+2Fc^2^)/3'
_refine_ls_weighting_scheme calc
_refine_ls_wR_factor_gt 0.1865
_refine_ls_wR_factor_ref 0.2105
_reflns_number_gt 2217
_reflns_number_total 3152
_reflns_threshold_expression >2sigma(I)
_cod_data_source_file 1267-1853.cff
_cod_data_source_block mn4
_cod_original_sg_symbol_H-M P12(1)/n1
_cod_database_code 8102034

loop_
_symmetry_equiv_pos_as_xyz
'x, y, z'
'-x+1/2, y+1/2, -z+1/2'
'-x, -y, -z'
'x-1/2, -y-1/2, z-1/2'

loop_
_atom_site_label
_atom_site_type_symbol
_atom_site_fract_x
_atom_site_fract_y
_atom_site_fract_z
_atom_site_U_iso_or_equiv
_atom_site_adp_type
_atom_site_occupancy
_atom_site_symmetry_multiplicity
_atom_site_Wyckoff_symbol
_atom_site_calc_flag
_atom_site_refinement_flags
_atom_site_disorder_assembly
_atom_site_disorder_group
Mn1 Mn 0.97063(6) 0.11021(7) 0.72145(4) 0.03467(18) Uani 1 4 e d . . .
N1 N 0.9753(6) -0.0792(5) 0.7619(4) 0.0795(17) Uani 1 4 e d . . .
H1NA H 0.9402 -0.1324 0.7247 0.100 Uiso 1 4 e d R . .
H1NB H 1.0920 -0.1232 0.7506 0.100 Uiso 1 4 e d R . .
N2 N 0.8453(5) 0.1495(6) 0.8130(3) 0.0702(15) Uani 1 4 e d . . .
H2NA H 0.7679 0.1172 0.7988 0.100 Uiso 1 4 e d R . .
H2NB H 0.7937 0.2274 0.8066 0.100 Uiso 1 4 e d R . .
C1 C 0.9909(8) -0.1104(8) 0.8518(5) 0.093(2) Uani 1 4 e d . . .
H1A H 1.0803 -0.0661 0.8835 0.100 Uiso 1 4 e d R . .
H1B H 1.0023 -0.2176 0.8466 0.100 Uiso 1 4 e d R . .
C2 C 0.8812(8) -0.0557(9) 0.8985(5) 0.093(2) Uani 1 4 e d . . .
H2A H 0.8825 -0.0879 0.9598 0.100 Uiso 1 4 e d R . .
H2B H 0.8161 -0.1224 0.8708 0.100 Uiso 1 4 e d R . .
C3 C 0.8763(9) 0.0983(9) 0.8980(4) 0.099(3) Uani 1 4 e d . . .
H3A H 0.9720 0.1286 0.9231 0.100 Uiso 1 4 e d R . .
H3B H 0.8156 0.0865 0.9317 0.100 Uiso 1 4 e d R . .
N3 N 1.1096(5) 0.0695(6) 0.6368(3) 0.0714(15) Uani 1 4 e d . . .
H3NA H 1.1103 -0.0175 0.6334 0.100 Uiso 1 4 e d R . .
H3NB H 1.1918 0.1019 0.6643 0.100 Uiso 1 4 e d R . .
N4 N 0.9956(5) 0.3046(5) 0.6973(3) 0.0589(12) Uani 1 4 e d . . .
H4NA H 1.0826 0.3205 0.7203 0.100 Uiso 1 4 e d R . .
H4NB H 0.9425 0.3527 0.7219 0.100 Uiso 1 4 e d R . .
C4 C 1.0946(7) 0.1386(7) 0.5546(4) 0.0726(19) Uani 1 4 e d . . .
H4A H 1.0050 0.1057 0.5234 0.100 Uiso 1 4 e d R . .
H4B H 1.1920 0.0990 0.5142 0.100 Uiso 1 4 e d R . .
C5 C 1.1019(6) 0.2841(7) 0.5637(4) 0.0705(18) Uani 1 4 e d . . .
H5A H 1.1011 0.3206 0.5074 0.100 Uiso 1 4 e d R . .
H5B H 1.1819 0.3007 0.5891 0.100 Uiso 1 4 e d R . .
C6 C 0.9877(6) 0.3435(6) 0.6079(4) 0.0635(16) Uani 1 4 e d . . .
H6A H 0.9010 0.2926 0.5808 0.100 Uiso 1 4 e d R . .
H6B H 1.0035 0.4398 0.6128 0.100 Uiso 1 4 e d R . .
O1 O 0.7985(4) 0.0879(4) 0.6267(3) 0.0665(11) Uani 1 4 e d . . .
O2 O 0.6926(4) -0.0629(5) 0.6964(3) 0.0787(13) Uani 1 4 e d . . .
C7 C 0.7037(5) 0.0115(6) 0.6348(3) 0.0513(13) Uani 1 4 e d . . .
C8 C 0.5968(5) 0.0069(5) 0.5654(3) 0.0481(12) Uani 1 4 e d . . .
C9 C 0.6116(5) 0.0757(6) 0.4924(3) 0.0563(14) Uani 1 4 e d . . .
H9 H 0.6945 0.1208 0.4872 0.100 Uiso 1 4 e d R . .
C10 C 0.4843(6) -0.0688(6) 0.5733(4) 0.0617(15) Uani 1 4 e d . . .
H10 H 0.4773 -0.1161 0.6284 0.100 Uiso 1 4 e d R . .
Cl1 Cl 0.18046(18) 0.66971(17) 0.65981(11) 0.0748(5) Uani 1 4 e d . . .
O3 O 0.2371(7) 0.7841(6) 0.6966(5) 0.140(3) Uani 1 4 e d U . .
O4 O 0.1665(10) 0.5766(8) 0.7175(5) 0.177(3) Uani 1 4 e d U . .
O5 O 0.2402(12) 0.6179(10) 0.5916(7) 0.220(5) Uani 1 4 e d U . .
O6 O 0.0627(9) 0.7092(10) 0.6265(6) 0.217(4) Uani 1 4 e d U . .

loop_
_atom_site_aniso_label
_atom_site_aniso_U_11
_atom_site_aniso_U_22
_atom_site_aniso_U_33
_atom_site_aniso_U_23
_atom_site_aniso_U_13
_atom_site_aniso_U_12
Mn1 0.0363(3) 0.0408(4) 0.0267(3) -0.0016(3) 0.0000(2) 0.0024(3)
N1 0.093(4) 0.070(4) 0.075(4) 0.010(3) 0.009(3) 0.008(3)
N2 0.066(3) 0.098(4) 0.048(3) 0.001(3) 0.009(2) 0.009(3)
C1 0.098(5) 0.088(5) 0.091(5) 0.038(4) -0.017(4) 0.002(4)
C2 0.098(5) 0.118(6) 0.064(4) 0.032(4) 0.001(4) -0.019(5)
C3 0.111(6) 0.146(8) 0.042(3) 0.004(4) 0.012(4) -0.006(6)
N3 0.075(3) 0.077(3) 0.062(3) -0.001(3) 0.007(3) 0.018(3)
N4 0.062(3) 0.065(3) 0.050(2) -0.010(2) 0.002(2) 0.000(2)
C4 0.087(4) 0.084(5) 0.047(3) -0.007(3) 0.014(3) 0.006(4)
C5 0.062(3) 0.089(5) 0.061(4) 0.003(3) 0.007(3) -0.007(3)
C6 0.070(4) 0.054(3) 0.066(4) 0.001(3) 0.001(3) -0.009(3)
O1 0.059(2) 0.076(3) 0.063(2) 0.016(2) -0.0168(19) -0.024(2)
O2 0.078(3) 0.103(3) 0.052(2) 0.032(2) -0.018(2) -0.033(2)
C7 0.050(3) 0.060(3) 0.044(3) 0.009(2) -0.004(2) -0.010(2)
C8 0.045(2) 0.053(3) 0.045(3) 0.004(2) -0.003(2) -0.006(2)
C9 0.050(3) 0.069(4) 0.049(3) 0.012(3) -0.008(2) -0.018(3)
C10 0.057(3) 0.079(4) 0.048(3) 0.016(3) -0.006(2) -0.011(3)
Cl1 0.0842(10) 0.0620(9) 0.0767(10) 0.0046(8) -0.0097(9) 0.0041(8)
O3 0.129(5) 0.097(4) 0.190(7) -0.026(4) -0.041(5) -0.028(4)
O4 0.237(8) 0.163(6) 0.124(5) 0.069(5) -0.043(5) -0.103(6)
O5 0.267(10) 0.200(9) 0.205(9) -0.042(7) 0.121(8) 0.053(7)
O6 0.199(7) 0.213(8) 0.223(8) -0.080(7) -0.136(6) 0.103(6)

loop_
_atom_type_symbol
_atom_type_description
_atom_type_scat_dispersion_real
_atom_type_scat_dispersion_imag
_atom_type_scat_source
C C 0.0033 0.0016 'International Tables Vol C Tables 4.2.6.8 and 6.1.1.4'
H H 0.0000 0.0000 'International Tables Vol C Tables 4.2.6.8 and 6.1.1.4'
N N 0.0061 0.0033 'International Tables Vol C Tables 4.2.6.8 and 6.1.1.4'
O O 0.0106 0.0060 'International Tables Vol C Tables 4.2.6.8 and 6.1.1.4'
Cl Cl 0.1484 0.1585 'International Tables Vol C Tables 4.2.6.8 and 6.1.1.4'
Mn Mn 0.3368 0.7283 'International Tables Vol C Tables 4.2.6.8 and 6.1.1.4'

loop_
_geom_angle_atom_site_label_1
_geom_angle_atom_site_label_2
_geom_angle_atom_site_label_3
_geom_angle
_geom_angle_site_symmetry_1
_geom_angle_site_symmetry_3
_geom_angle_publ_flag
N1 Mn1 N4 168.9(2) . . ?
N1 Mn1 N2 87.7(2) . . ?
N4 Mn1 N2 92.1(2) . . ?
N1 Mn1 N3 90.9(2) . . ?
N4 Mn1 N3 88.4(2) . . ?
N2 Mn1 N3 175.2(2) . . ?
N1 Mn1 O1 97.1(2) . . ?
N4 Mn1 O1 93.98(17) . . ?
N2 Mn1 O1 90.67(19) . . ?
N3 Mn1 O1 94.10(19) . . ?
C1 N1 Mn1 121.0(5) . . ?
C1 N1 H1NA 123.8 . . ?
Mn1 N1 H1NA 111.6 . . ?
C1 N1 H1NB 90.7 . . ?
Mn1 N1 H1NB 106.8 . . ?
H1NA N1 H1NB 92.0 . . ?
C3 N2 Mn1 119.1(5) . . ?
C3 N2 H2NA 104.7 . . ?
Mn1 N2 H2NA 109.3 . . ?
C3 N2 H2NB 118.8 . . ?
Mn1 N2 H2NB 116.6 . . ?
H2NA N2 H2NB 78.4 . . ?
N1 C1 C2 111.6(6) . . ?
N1 C1 H1A 113.7 . . ?
C2 C1 H1A 103.6 . . ?
N1 C1 H1B 98.3 . . ?
C2 C1 H1B 119.6 . . ?
H1A C1 H1B 110.4 . . ?
C1 C2 C3 113.3(7) . . ?
C1 C2 H2A 112.9 . . ?
C3 C2 H2A 108.6 . . ?
C1 C2 H2B 91.1 . . ?
C3 C2 H2B 129.4 . . ?
H2A C2 H2B 100.2 . . ?
N2 C3 C2 111.2(6) . . ?
N2 C3 H3A 112.9 . . ?
C2 C3 H3A 104.8 . . ?
N2 C3 H3B 120.6 . . ?
C2 C3 H3B 83.1 . . ?
H3A C3 H3B 118.4 . . ?
C4 N3 Mn1 116.6(4) . . ?
C4 N3 H3NA 114.6 . . ?
Mn1 N3 H3NA 104.4 . . ?
C4 N3 H3NB 106.5 . . ?
Mn1 N3 H3NB 103.6 . . ?
H3NA N3 H3NB 110.7 . . ?
C6 N4 Mn1 116.3(4) . . ?
C6 N4 H4NA 109.3 . . ?
Mn1 N4 H4NA 102.3 . . ?
C6 N4 H4NB 107.2 . . ?
Mn1 N4 H4NB 112.6 . . ?
H4NA N4 H4NB 109.0 . . ?
C5 C4 N3 112.2(5) . . ?
C5 C4 H4A 113.2 . . ?
N3 C4 H4A 108.0 . . ?
C5 C4 H4B 109.1 . . ?
N3 C4 H4B 104.7 . . ?
H4A C4 H4B 109.3 . . ?
C4 C5 C6 113.9(5) . . ?
C4 C5 H5A 106.8 . . ?
C6 C5 H5A 108.2 . . ?
C4 C5 H5B 105.6 . . ?
C6 C5 H5B 114.0 . . ?
H5A C5 H5B 108.0 . . ?
N4 C6 C5 110.0(5) . . ?
N4 C6 H6A 105.0 . . ?
C5 C6 H6A 104.4 . . ?
N4 C6 H6B 100.7 . . ?
C5 C6 H6B 107.7 . . ?
H6A C6 H6B 128.4 . . ?
C7 O1 Mn1 124.4(3) . . ?
O1 C7 O2 124.0(5) . . ?
O1 C7 C8 118.1(5) . . ?
O2 C7 C8 117.9(5) . . ?
C9 C8 C10 119.0(5) . . ?
C9 C8 C7 120.1(5) . . ?
C10 C8 C7 120.9(5) . . ?
C8 C9 C10 120.7(5) . 3_656 ?
C8 C9 H9 116.7 . . ?
C10 C9 H9 122.3 3_656 . ?
C8 C10 C9 120.3(5) . 3_656 ?
C8 C10 H10 115.9 . . ?
C9 C10 H10 123.8 3_656 . ?
O4 Cl1 O6 111.2(7) . . ?
O4 Cl1 O5 110.2(6) . . ?
O6 Cl1 O5 102.6(7) . . ?
O4 Cl1 O3 110.4(5) . . ?
O6 Cl1 O3 104.8(5) . . ?
O5 Cl1 O3 117.2(6) . . ?

loop_
_geom_bond_atom_site_label_1
_geom_bond_atom_site_label_2
_geom_bond_distance
_geom_bond_site_symmetry_2
_geom_bond_publ_flag
Mn1 N1 2.027(6) . ?
Mn1 N4 2.027(5) . ?
Mn1 N2 2.032(5) . ?
Mn1 N3 2.051(5) . ?
Mn1 O1 2.265(4) . ?
N1 C1 1.473(10) . ?
N1 H1NA 0.8662 . ?
N1 H1NB 1.2889 . ?
N2 C3 1.474(9) . ?
N2 H2NA 0.8705 . ?
N2 H2NB 0.9505 . ?
C1 C2 1.482(11) . ?
C1 H1A 1.1119 . ?
C1 H1B 1.0971 . ?
C2 C3 1.563(12) . ?
C2 H2A 1.0333 . ?
C2 H2B 1.0294 . ?
C3 H3A 1.0765 . ?
C3 H3B 0.8495 . ?
N3 C4 1.491(8) . ?
N3 H3NA 0.8836 . ?
N3 H3NB 0.9799 . ?
N4 C6 1.482(8) . ?
N4 H4NA 0.9528 . ?
N4 H4NB 0.8408 . ?
C4 C5 1.484(9) . ?
C4 H4A 1.0678 . ?
C4 H4B 1.2747 . ?
C5 C6 1.516(9) . ?
C5 H5A 0.9737 . ?
C5 H5B 0.9045 . ?
C6 H6A 1.0910 . ?
C6 H6B 0.9919 . ?
O1 C7 1.248(6) . ?
O2 C7 1.251(6) . ?
C7 C8 1.512(7) . ?
C8 C9 1.376(7) . ?
C8 C10 1.388(7) . ?
C9 C10 1.397(7) 3_656 ?
C9 H9 0.9662 . ?
C10 C9 1.397(7) 3_656 ?
C10 H10 1.0110 . ?
Cl1 O4 1.334(7) . ?
Cl1 O6 1.345(7) . ?
Cl1 O5 1.381(9) . ?
Cl1 O3 1.409(6) . ?

loop_
_geom_hbond_atom_site_label_D
_geom_hbond_atom_site_label_H
_geom_hbond_atom_site_label_A
_geom_hbond_distance_DH
_geom_hbond_distance_HA
_geom_hbond_distance_DA
_geom_hbond_angle_DHA
_geom_hbond_site_symmetry_A
N4 H4NB O2 0.84 2.13 2.951(6) 166.8 2_656
N4 H4NA O3 0.95 2.24 3.132(8) 156.3 2_646
N3 H3NB O4 0.98 2.33 3.170(10) 143.5 2_646
N3 H3NA O3 0.88 2.57 3.293(9) 139.8 1_645
N2 H2NB O2 0.95 2.13 2.944(8) 142.7 2_656
N2 H2NA O2 0.87 2.55 3.198(7) 132.4 .
N1 H1NB Cl1 1.29 2.73 3.723(6) 132.2 1_645
N1 H1NB O3 1.29 1.98 3.223(10) 159.3 1_645
N1 H1NA O6 0.87 2.61 3.209(11) 127.3 1_645

loop_
_geom_torsion_atom_site_label_1
_geom_torsion_atom_site_label_2
_geom_torsion_atom_site_label_3
_geom_torsion_atom_site_label_4
_geom_torsion
_geom_torsion_site_symmetry_1
_geom_torsion_site_symmetry_2
_geom_torsion_site_symmetry_3
_geom_torsion_site_symmetry_4
_geom_torsion_publ_flag
N4 Mn1 N1 C1 44.0(14) . . . . ?
N2 Mn1 N1 C1 -45.3(6) . . . . ?
N3 Mn1 N1 C1 130.1(6) . . . . ?
O1 Mn1 N1 C1 -135.6(6) . . . . ?
N1 Mn1 N2 C3 45.8(6) . . . . ?
N4 Mn1 N2 C3 -123.1(6) . . . . ?
N3 Mn1 N2 C3 -27(3) . . . . ?
O1 Mn1 N2 C3 142.9(6) . . . . ?
Mn1 N1 C1 C2 60.9(8) . . . . ?
N1 C1 C2 C3 -64.5(9) . . . . ?
Mn1 N2 C3 C2 -61.5(8) . . . . ?
C1 C2 C3 N2 66.0(9) . . . . ?
N1 Mn1 N3 C4 143.6(5) . . . . ?
N4 Mn1 N3 C4 -47.4(5) . . . . ?
N2 Mn1 N3 C4 -143(3) . . . . ?
O1 Mn1 N3 C4 46.4(5) . . . . ?
N1 Mn1 N4 C6 137.0(11) . . . . ?
N2 Mn1 N4 C6 -134.2(4) . . . . ?
N3 Mn1 N4 C6 50.7(4) . . . . ?
O1 Mn1 N4 C6 -43.3(4) . . . . ?
Mn1 N3 C4 C5 61.0(7) . . . . ?
N3 C4 C5 C6 -66.7(7) . . . . ?
Mn1 N4 C6 C5 -66.1(6) . . . . ?
C4 C5 C6 N4 68.9(7) . . . . ?
N1 Mn1 O1 C7 33.1(5) . . . . ?
N4 Mn1 O1 C7 -146.9(5) . . . . ?
N2 Mn1 O1 C7 -54.7(5) . . . . ?
N3 Mn1 O1 C7 124.5(5) . . . . ?
Mn1 O1 C7 O2 -0.4(9) . . . . ?
Mn1 O1 C7 C8 -179.4(4) . . . . ?
O1 C7 C8 C9 6.3(8) . . . . ?
O2 C7 C8 C9 -172.8(6) . . . . ?
O1 C7 C8 C10 -175.3(6) . . . . ?
O2 C7 C8 C10 5.6(8) . . . . ?
C10 C8 C9 C10 -0.6(10) . . . 3_656 ?
C7 C8 C9 C10 177.8(5) . . . 3_656 ?
C9 C8 C10 C9 0.6(10) . . . 3_656 ?
C7 C8 C10 C9 -177.8(5) . . . 3_656 ?
